data_7224735
loop_
_publ_author_name
'Sone, Eriko'
'Sato, Moeko'
'Mochizuki, Masaru'
'Kamio, Chihiro'
'Yamanishi, Katsunori'
'Kondo, Mitsuru'

_publ_section_title
;
 Cationic M2L4cages for perchlorate removal from aqueous solutions and
 preferential perchlorate incorporation in hydrophilic solutions
;
_journal_issue 26
_journal_name_full CrystEngComm
_journal_page_first 5004
_journal_paper_doi 10.1039/C6CE00267F
_journal_volume 18
_journal_year 2016
_chemical_formula_moiety 'C100 H100 Cl4 Cu2 N16 O2'
_chemical_formula_sum 'C100 H100 Cl4 Cu2 N16 O2'
_chemical_formula_weight 1826.90
_space_group_IT_number 87
_symmetry_cell_setting tetragonal
_symmetry_Int_Tables_number 87
_symmetry_space_group_name_Hall '-I 4'
_symmetry_space_group_name_H-M 'I 4/m'
_atom_sites_solution_hydrogens geom
_atom_sites_solution_primary direct
_atom_sites_solution_secondary difmap
_audit_update_record
;
2016-02-01 deposited with the CCDC.
2016-03-28 downloaded from the CCDC.
;
_cell_angle_alpha 90.0000
_cell_angle_beta 90.0000
_cell_angle_gamma 90.0000
_cell_formula_units_Z 2
_cell_length_a 15.2312(8)
_cell_length_b 15.2312(8)
_cell_length_c 23.338(2)
_cell_measurement_reflns_used 5248
_cell_measurement_temperature 293
_cell_measurement_theta_max 27.48
_cell_measurement_theta_min 3.12
_cell_volume 5414.2(6)
_computing_cell_refinement CrystalClear
_computing_data_collection 'CrystalClear (Rigaku/MSC Inc., 2006)'
_computing_data_reduction CrystalClear
_computing_molecular_graphics 'CrystalStructure 4.0'
_computing_publication_material 'CrystalStructure 4.0 (Rigaku, 2010)'
_computing_structure_refinement 'SHELXL97 (Sheldrick, 2008)'
_computing_structure_solution 'SHELXS97 (Sheldrick, 2008)'
_diffrn_ambient_temperature 293
_diffrn_detector_area_resol_mean 7.314
_diffrn_measured_fraction_theta_full 0.980
_diffrn_measured_fraction_theta_max 0.980
_diffrn_measurement_device_type 'Rigaku Mercury70'
_diffrn_measurement_method \w
_diffrn_radiation_type 'Mo K\a'
_diffrn_radiation_wavelength 0.71070
_diffrn_reflns_av_R_equivalents 0.0701
_diffrn_reflns_limit_h_max 17
_diffrn_reflns_limit_h_min -18
_diffrn_reflns_limit_k_max 18
_diffrn_reflns_limit_k_min -18
_diffrn_reflns_limit_l_max 25
_diffrn_reflns_limit_l_min -28
_diffrn_reflns_number 20493
_diffrn_reflns_theta_full 25.50
_diffrn_reflns_theta_max 25.50
_diffrn_standards_number 0
_exptl_absorpt_coefficient_mu 0.542
_exptl_absorpt_correction_T_max 0.958
_exptl_absorpt_correction_T_min 0.799
_exptl_absorpt_correction_type multi-scan
_exptl_absorpt_process_details 'REQAB (Rigaku, 1998)'
_exptl_crystal_colour blue
_exptl_crystal_density_diffrn 1.121
_exptl_crystal_density_method 'not measured'
_exptl_crystal_description prism
_exptl_crystal_F_000 1908.00
_exptl_crystal_size_max 0.120
_exptl_crystal_size_mid 0.110
_exptl_crystal_size_min 0.080
_refine_diff_density_max 0.600
_refine_diff_density_min -0.660
_refine_ls_extinction_method none
_refine_ls_goodness_of_fit_ref 1.051
_refine_ls_hydrogen_treatment constr
_refine_ls_number_parameters 175
_refine_ls_number_reflns 2553
_refine_ls_number_restraints 18
_refine_ls_R_factor_gt 0.0783
_refine_ls_shift/su_max 0.000
_refine_ls_structure_factor_coef Fsqd
_refine_ls_weighting_details 'w = 1/[\s^2^(Fo^2^)+(0.0135P)^2^+30.9865P] where P=(Fo^2^+2Fc^2^)/3'
_refine_ls_weighting_scheme calc
_refine_ls_wR_factor_ref 0.1696
_reflns_number_gt 1913
_reflns_number_total 2556
_reflns_threshold_expression F^2^>2.0\s(F^2^)
_cod_data_source_file c6ce00267f1.cif
_cod_data_source_block 1a
_cod_depositor_comments 'Adding full bibliography for 7224734--7224737.cif.'
_cod_original_cell_volume 5414.2(7)
_cod_database_code 7224735

loop_
_symmetry_equiv_pos_site_id
_symmetry_equiv_pos_as_xyz
1 +X,+Y,+Z
2 -Y,+X,+Z
3 -X,-Y,+Z
4 +Y,-X,+Z
5 -X,-Y,-Z
6 +Y,-X,-Z
7 +X,+Y,-Z
8 -Y,+X,-Z
9 1/2+X,1/2+Y,1/2+Z
10 1/2-Y,1/2+X,1/2+Z
11 1/2-X,1/2-Y,1/2+Z
12 1/2+Y,1/2-X,1/2+Z
13 1/2-X,1/2-Y,1/2-Z
14 1/2+Y,1/2-X,1/2-Z
15 1/2+X,1/2+Y,1/2-Z
16 1/2-Y,1/2+X,1/2-Z

loop_
_atom_site_label
_atom_site_type_symbol
_atom_site_fract_x
_atom_site_fract_y
_atom_site_fract_z
_atom_site_U_iso_or_equiv
_atom_site_adp_type
_atom_site_occupancy
_atom_site_symmetry_multiplicity
_atom_site_calc_flag
_atom_site_refinement_flags
Cu1 Cu 0.5000 0.5000 0.17229(5) 0.0521(4) Uani 1.0 4 d .
Cl1A Cl 0.4725(6) 0.3692(8) 0.0000 0.078(3) Uani 0.2000 8 d .
Cl1B Cl 0.5000 0.5000 -0.0451(13) 0.075(7) Uani 0.1000 4 d .
Cl2 Cl 0.3731(7) 0.4066(7) 0.3703(5) 0.153(4) Uani 0.2500 16 d .
Cl3 Cl 0.274(2) 0.4752(16) 0.4086(11) 0.153(9) Uani 0.1000 16 d .
Cl4 Cl 0.191(3) 0.487(2) 0.5000 0.087(12) Uani 0.0500 8 d .
O1 O 0.5000 0.5000 0.2853(2) 0.0311(11) Uani 1.0 4 d .
N1 N 0.4154(3) 0.4000(3) 0.16505(16) 0.0497(9) Uani 1.0 16 d .
N2 N 0.2987(3) 0.3252(3) 0.13462(15) 0.0534(9) Uani 1.0 16 d .
C1 C 0.3479(3) 0.3975(3) 0.1288(2) 0.0532(11) Uani 1.0 16 d .
C2 C 0.3366(3) 0.2753(3) 0.17772(18) 0.0498(11) Uani 1.0 16 d .
C3 C 0.4094(3) 0.3227(3) 0.19645(18) 0.0490(10) Uani 1.0 16 d .
C4 C 0.4625(3) 0.2903(3) 0.2404(2) 0.0561(12) Uani 1.0 16 d .
C5 C 0.4383(4) 0.2099(4) 0.2631(2) 0.0627(13) Uani 1.0 16 d .
C6 C 0.3657(4) 0.1636(4) 0.2440(3) 0.0655(13) Uani 1.0 16 d .
C7 C 0.3140(4) 0.1946(4) 0.2009(2) 0.0633(13) Uani 1.0 16 d .
C8 C 0.2137(4) 0.3046(4) 0.1067(2) 0.0687(14) Uani 1.0 16 d .
C9 C 0.1995(3) 0.3547(4) 0.05190(19) 0.0568(12) Uani 1.0 16 d .
C10 C 0.2240(4) 0.3145(4) 0.0000 0.0555(16) Uani 1.0 8 d .
C11 C 0.2775(6) 0.2324(5) 0.0000 0.082(3) Uani 1.0 8 d .
C12 C 0.1554(3) 0.4345(4) 0.0520(2) 0.0606(13) Uani 1.0 16 d .
C13 C 0.1278(4) 0.4790(5) 0.1069(3) 0.0914(19) Uani 1.0 16 d .
C14 C 0.1354(5) 0.4736(5) 0.0000 0.069(2) Uani 1.0 8 d .
H1 H 0.3362 0.4413 0.1021 0.0638 Uiso 1.0 16 calc R
H4 H 0.5113 0.3209 0.2536 0.0673 Uiso 1.0 16 calc R
H5 H 0.4722 0.1860 0.2924 0.0753 Uiso 1.0 16 calc R
H6 H 0.3519 0.1102 0.2611 0.0785 Uiso 1.0 16 calc R
H7 H 0.2659 0.1631 0.1877 0.0759 Uiso 1.0 16 calc R
H8A H 0.1664 0.3183 0.1331 0.0824 Uiso 1.0 16 calc R
H8B H 0.2113 0.2422 0.0987 0.0824 Uiso 1.0 16 calc R
H11A H 0.2460 0.1868 0.0196 0.0989 Uiso 0.5000 16 calc R
H11B H 0.3322 0.2430 0.0192 0.0989 Uiso 0.5000 16 calc R
H11C H 0.2886 0.2146 -0.0388 0.0989 Uiso 0.5000 16 calc R
H13A H 0.1744 0.4750 0.1344 0.1096 Uiso 1.0 16 calc R
H13B H 0.0763 0.4506 0.1218 0.1096 Uiso 1.0 16 calc R
H13C H 0.1150 0.5396 0.0993 0.1096 Uiso 1.0 16 calc R
H14 H 0.1077 0.5280 0.0000 0.0828 Uiso 1.0 8 calc R

loop_
_atom_site_aniso_label
_atom_site_aniso_U_11
_atom_site_aniso_U_22
_atom_site_aniso_U_33
_atom_site_aniso_U_12
_atom_site_aniso_U_13
_atom_site_aniso_U_23
Cu1 0.0453(4) 0.0453(4) 0.0658(8) 0.0000 0.0000 0.0000
Cl1A 0.053(5) 0.105(8) 0.076(6) 0.010(5) 0.0000 0.0000
Cl1B 0.070(10) 0.070(10) 0.085(19) 0.0000 0.0000 0.0000
Cl2 0.135(8) 0.138(8) 0.188(10) -0.049(6) -0.044(7) 0.004(7)
Cl3 0.196(17) 0.122(13) 0.141(15) -0.038(13) -0.043(14) 0.059(12)
Cl4 0.098(19) 0.039(14) 0.12(2) 0.015(14) 0.0000 0.0000
O1 0.0238(14) 0.0238(14) 0.046(3) 0.0000 0.0000 0.0000
N1 0.0439(19) 0.047(2) 0.058(3) 0.0006(16) -0.0029(18) 0.0037(18)
N2 0.051(2) 0.061(3) 0.048(2) -0.0104(18) -0.0032(17) 0.0017(18)
C1 0.053(3) 0.051(3) 0.055(3) -0.004(2) 0.003(3) 0.003(3)
C2 0.051(3) 0.053(3) 0.045(3) -0.005(2) 0.004(2) -0.001(2)
C3 0.051(3) 0.046(3) 0.050(3) 0.0002(19) 0.004(2) 0.001(2)
C4 0.050(3) 0.058(3) 0.060(3) -0.000(2) -0.001(3) 0.003(3)
C5 0.071(4) 0.061(3) 0.056(3) 0.010(3) 0.006(3) 0.012(3)
C6 0.079(4) 0.058(3) 0.059(3) -0.011(3) 0.005(3) 0.009(3)
C7 0.068(3) 0.061(3) 0.060(3) -0.020(3) 0.009(3) 0.003(3)
C8 0.057(3) 0.093(4) 0.056(3) -0.021(3) -0.006(3) 0.008(3)
C9 0.049(3) 0.076(4) 0.045(3) -0.015(3) -0.003(2) 0.003(3)
C10 0.047(4) 0.062(4) 0.057(4) -0.014(3) 0.0000 0.0000
C11 0.096(7) 0.065(5) 0.086(6) -0.007(5) 0.0000 0.0000
C12 0.051(3) 0.076(4) 0.055(3) -0.007(3) 0.002(3) -0.006(3)
C13 0.076(4) 0.120(6) 0.078(4) 0.007(4) 0.006(4) -0.027(4)
C14 0.053(4) 0.073(5) 0.081(6) 0.003(4) 0.0000 0.0000

loop_
_atom_type_symbol
_atom_type_description
_atom_type_scat_dispersion_real
_atom_type_scat_dispersion_imag
_atom_type_scat_source
C C 0.0033 0.0016
;
International Tables for Crystallography
(1992, Vol. C, Tables 4.2.6.8 and 6.1.1.4)
;
H H 0.0000 0.0000
;
International Tables for Crystallography
(1992, Vol. C, Table 6.1.1.4)
;
N N 0.0061 0.0033
;
International Tables for Crystallography
(1992, Vol. C, Tables 4.2.6.8 and 6.1.1.4)
;
O O 0.0106 0.0060
;
International Tables for Crystallography
(1992, Vol. C, Tables 4.2.6.8 and 6.1.1.4)
;
Cu Cu 0.3201 1.2651
;
International Tables for Crystallography
(1992, Vol. C, Tables 4.2.6.8 and 6.1.1.4)
;
Cl Cl 0.1484 0.1585
;
International Tables for Crystallography
(1992, Vol. C, Tables 4.2.6.8 and 6.1.1.4)
;

loop_
_geom_angle_atom_site_label_1
_geom_angle_atom_site_label_2
_geom_angle_atom_site_label_3
_geom_angle
_geom_angle_publ_flag
_geom_angle_site_symmetry_1
_geom_angle_site_symmetry_3
N1 Cu1 N1 89.59(14) yes . 2_655
N1 Cu1 N1 170.32(17) yes . 3_665
N1 Cu1 N1 89.59(14) yes . 4_565
N1 Cu1 N1 89.59(14) yes 2_655 3_665
N1 Cu1 N1 170.32(17) yes 2_655 4_565
N1 Cu1 N1 89.59(14) yes 3_665 4_565
Cl2 Cl3 Cl4 142.0(15) yes . .
Cl3 Cl4 Cl3 118(2) yes . 7_556
Cu1 N1 C1 124.9(3) yes . .
Cu1 N1 C3 129.9(3) yes . .
C1 N1 C3 105.1(4) yes . .
C1 N2 C2 107.0(4) yes . .
C1 N2 C8 128.1(4) yes . .
C2 N2 C8 124.5(4) yes . .
N1 C1 N2 113.0(4) yes . .
N2 C2 C3 105.9(4) yes . .
N2 C2 C7 131.8(5) yes . .
C3 C2 C7 122.3(4) yes . .
N1 C3 C2 109.0(4) yes . .
N1 C3 C4 130.5(4) yes . .
C2 C3 C4 120.5(4) yes . .
C3 C4 C5 116.1(5) yes . .
C4 C5 C6 122.6(5) yes . .
C5 C6 C7 121.5(5) yes . .
C2 C7 C6 116.9(5) yes . .
N2 C8 C9 113.1(4) yes . .
C8 C9 C10 118.3(5) yes . .
C8 C9 C12 120.7(5) yes . .
C10 C9 C12 120.7(5) yes . .
C9 C10 C9 118.8(5) yes . 7_555
C9 C10 C11 120.6(3) yes . .
C9 C10 C11 120.6(3) yes 7_555 .
C9 C12 C13 122.0(5) yes . .
C9 C12 C14 118.7(5) yes . .
C13 C12 C14 119.3(5) yes . .
C12 C14 C12 122.3(7) yes . 7_555
N1 C1 H1 123.505 no . .
N2 C1 H1 123.511 no . .
C3 C4 H4 121.933 no . .
C5 C4 H4 121.918 no . .
C4 C5 H5 118.698 no . .
C6 C5 H5 118.693 no . .
C5 C6 H6 119.226 no . .
C7 C6 H6 119.236 no . .
C2 C7 H7 121.546 no . .
C6 C7 H7 121.527 no . .
N2 C8 H8A 108.953 no . .
N2 C8 H8B 108.954 no . .
C9 C8 H8A 108.958 no . .
C9 C8 H8B 108.973 no . .
H8A C8 H8B 107.770 no . .
C10 C11 H11A 109.437 no . .
C10 C11 H11A 109.437 no . 7_555
C10 C11 H11B 109.510 no . .
C10 C11 H11B 109.510 no . 7_555
C10 C11 H11C 109.474 no . .
C10 C11 H11C 109.474 no . 7_555
H11A C11 H11A 56.922 no . 7_555
H11A C11 H11B 109.469 no . .
H11A C11 H11B 141.047 no . 7_555
H11A C11 H11C 109.437 no . .
H11A C11 H11C 55.542 no . 7_555
H11A C11 H11B 141.047 no 7_555 .
H11A C11 H11B 109.469 no 7_555 7_555
H11A C11 H11C 55.542 no 7_555 .
H11A C11 H11C 109.437 no 7_555 7_555
H11B C11 H11B 55.578 no . 7_555
H11B C11 H11C 109.500 no . .
H11B C11 H11C 56.958 no . 7_555
H11B C11 H11C 56.958 no 7_555 .
H11B C11 H11C 109.500 no 7_555 7_555
H11C C11 H11C 141.044 no . 7_555
C12 C13 H13A 109.472 no . .
C12 C13 H13B 109.473 no . .
C12 C13 H13C 109.472 no . .
H13A C13 H13B 109.469 no . .
H13A C13 H13C 109.469 no . .
H13B C13 H13C 109.472 no . .
C12 C14 H14 118.828 no . .
C12 C14 H14 118.828 no 7_555 .
C11 H11A H11A 61.539 no . 7_555
C11 H11A H11C 62.209 no . 7_555
H11A H11A H11C 120.001 no 7_555 7_555
C11 H11B H11B 62.211 no . 7_555
C11 H11B H11C 61.542 no . 7_555
H11B H11B H11C 119.999 no 7_555 7_555
C11 H11C H11A 62.249 no . 7_555
C11 H11C H11B 61.501 no . 7_555
H11A H11C H11B 120.000 no 7_555 7_555

loop_
_geom_bond_atom_site_label_1
_geom_bond_atom_site_label_2
_geom_bond_distance
_geom_bond_publ_flag
_geom_bond_site_symmetry_2
Cu1 N1 2.002(4) yes .
Cu1 N1 2.002(4) yes 2_655
Cu1 N1 2.002(4) yes 3_665
Cu1 N1 2.002(4) yes 4_565
Cl1B Cl1B 2.11(5) yes 5_665
Cl2 Cl3 2.05(3) yes .
Cl3 Cl4 2.48(4) yes .
N1 C1 1.332(6) yes .
N1 C3 1.389(6) yes .
N2 C1 1.339(6) yes .
N2 C2 1.386(6) yes .
N2 C8 1.483(7) yes .
C2 C3 1.394(6) yes .
C2 C7 1.386(7) yes .
C3 C4 1.397(7) yes .
C4 C5 1.384(7) yes .
C5 C6 1.385(8) yes .
C6 C7 1.362(8) yes .
C8 C9 1.505(7) yes .
C9 C10 1.407(6) yes .
C9 C12 1.389(7) yes .
C10 C11 1.493(11) yes .
C12 C13 1.507(8) yes .
C12 C14 1.386(7) yes .
C1 H1 0.930 no .
C4 H4 0.930 no .
C5 H5 0.930 no .
C6 H6 0.930 no .
C7 H7 0.930 no .
C8 H8A 0.970 no .
C8 H8B 0.970 no .
C11 H11A 0.960 no .
C11 H11A 0.960 no 7_555
C11 H11B 0.960 no .
C11 H11B 0.960 no 7_555
C11 H11C 0.960 no .
C11 H11C 0.960 no 7_555
C13 H13A 0.960 no .
C13 H13B 0.960 no .
C13 H13C 0.960 no .
C14 H14 0.930 no .
H11A H11A 0.915 no 7_555
H11A H11C 0.895 no 7_555
H11B H11B 0.895 no 7_555
H11B H11C 0.915 no 7_555

loop_
_geom_contact_atom_site_label_1
_geom_contact_atom_site_label_2
_geom_contact_distance
_geom_contact_publ_flag
_geom_contact_site_symmetry_2
Cu1 C1 2.973(5) no 2_655
Cu1 C1 2.973(5) no 3_665
Cu1 C1 2.973(5) no 4_565
Cu1 C3 3.084(5) no 2_655
Cu1 C3 3.084(5) no 3_665
Cu1 C3 3.084(5) no 4_565
N1 C1 3.078(6) no 2_655
N1 C3 3.310(6) no 4_565
N1 C4 3.333(6) no 4_565
N1 C7 3.588(6) no .
N2 C4 3.550(6) no .
N2 C10 3.346(4) no .
N2 C11 3.460(5) no .
N2 C12 3.355(6) no .
N2 C13 3.562(8) no .
C1 C3 3.361(7) no 4_565
C1 C4 3.536(7) no .
C1 C4 3.480(7) no 4_565
C1 C7 3.557(7) no .
C1 C9 2.959(7) no .
C1 C12 3.482(7) no .
C2 C5 2.715(7) no .
C3 C6 2.748(7) no .
C4 C7 2.844(7) no .
C7 C8 3.159(8) no .
C8 C11 2.892(7) no .
C8 C13 2.960(9) no .
C9 C12 2.795(7) no 7_555
C10 C12 2.431(8) no 7_555
C10 C14 2.774(10) no .
Cu1 Cl1B 2.97(3) no 5_665
Cu1 O1 2.637(5) no .
Cl1A Cl1A 2.879(16) no 2_655
Cl1A Cl1A 2.879(16) no 4_565
Cl1A C1 3.580(7) no .
Cl1A C1 3.580(7) no 7_555
Cl1B Cu1 2.97(3) no 5_665
Cl1B N1 3.44(3) no 5_665
Cl1B N1 3.44(3) no 6_565
Cl1B N1 3.44(3) no 7_555
Cl1B N1 3.44(3) no 8_655
Cl1B C1 3.408(18) no 5_665
Cl1B C1 3.408(18) no 6_565
Cl1B C1 3.408(18) no 7_555
Cl1B C1 3.408(18) no 8_655
Cl2 Cl2 3.393(15) no 2_655
Cl2 Cl2 3.393(15) no 4_565
Cl2 Cl3 3.20(3) no 2_655
Cl2 O1 3.113(12) no .
Cl2 C8 3.520(12) no 13_555
Cl3 Cl2 3.20(3) no 4_565
Cl4 C9 3.52(3) no 10_555
Cl4 C9 3.52(3) no 16_555
Cl4 C11 3.38(4) no 11_555
Cl4 C12 3.42(4) no 10_555
Cl4 C12 3.42(4) no 16_555
Cl4 C14 3.38(4) no 10_555
O1 Cu1 2.637(5) no .
O1 Cl2 3.113(12) no .
O1 Cl2 3.113(12) no 2_655
O1 Cl2 3.113(12) no 3_665
O1 Cl2 3.113(12) no 4_565
O1 N1 3.443(6) no .
O1 N1 3.443(6) no 2_655
O1 N1 3.443(6) no 3_665
O1 N1 3.443(6) no 4_565
O1 C4 3.410(5) no .
O1 C4 3.410(5) no 2_655
O1 C4 3.410(5) no 3_665
O1 C4 3.410(5) no 4_565
N1 Cl1B 3.44(3) no 5_665
N1 O1 3.443(6) no .
C1 Cl1A 3.580(7) no .
C1 Cl1B 3.408(18) no 5_665
C4 O1 3.410(5) no .
C7 C7 3.449(7) no 13_555
C8 Cl2 3.520(12) no 13_555
C9 Cl4 3.52(3) no 12_454
C11 Cl4 3.38(4) no 11_554
C12 Cl4 3.42(4) no 12_454
C14 Cl4 3.38(4) no 12_454
Cu1 H1 3.1152 no .
Cu1 H1 3.1152 no 2_655
Cu1 H1 3.1152 no 3_665
Cu1 H1 3.1152 no 4_565
Cu1 H4 3.3280 no .
Cu1 H4 3.3280 no 2_655
Cu1 H4 3.3280 no 3_665
Cu1 H4 3.3280 no 4_565
N1 H1 2.8047 no 2_655
N1 H4 2.8037 no .
N1 H4 2.8579 no 4_565
N2 H7 2.8071 no .
N2 H11A 3.5059 no .
N2 H11B 3.0147 no .
N2 H11C 2.8044 no 7_555
N2 H13A 2.9656 no .
C1 H1 3.4003 no 2_655
C1 H4 3.2545 no 4_565
C1 H8A 3.0179 no .
C1 H8B 3.2269 no .
C1 H11B 3.4836 no .
C1 H13A 2.8978 no .
C2 H1 3.0838 no .
C2 H4 3.2717 no .
C2 H6 3.1881 no .
C2 H8A 2.8682 no .
C2 H8B 2.7015 no .
C2 H11C 3.4501 no 7_555
C2 H13A 3.4092 no 2_655
C2 H13C 3.5875 no 2_655
C3 H1 3.0582 no .
C3 H1 3.1717 no 2_655
C3 H4 3.1601 no 4_565
C3 H5 3.2045 no .
C3 H7 3.2766 no .
C3 H13A 3.2099 no 2_655
C4 H6 3.2549 no .
C4 H13A 3.1844 no 2_655
C5 H7 3.2422 no .
C5 H13A 3.3261 no 2_655
C6 H4 3.2717 no .
C6 H13A 3.5303 no 2_655
C7 H5 3.2215 no .
C7 H8A 3.3327 no .
C7 H8B 2.9449 no .
C7 H13A 3.5820 no 2_655
C7 H13C 3.4735 no 2_655
C8 H1 2.7979 no .
C8 H7 2.9748 no .
C8 H11A 2.7565 no .
C8 H11A 3.4869 no 7_555
C8 H11B 2.8844 no .
C8 H11B 3.5746 no 7_555
C8 H11C 2.3876 no 7_555
C8 H13A 2.7400 no .
C8 H13B 3.0731 no .
C9 H1 2.7302 no .
C9 H11A 2.7578 no .
C9 H11A 3.1342 no 7_555
C9 H11B 2.7510 no .
C9 H11B 3.1202 no 7_555
C9 H11C 3.2979 no .
C9 H11C 2.5478 no 7_555
C9 H13A 2.6856 no .
C9 H13B 2.8831 no .
C9 H13C 3.2888 no .
C9 H14 3.2235 no .
C10 H1 3.5116 no .
C10 H1 3.5117 no 7_555
C10 H8A 3.2290 no .
C10 H8A 3.2290 no 7_555
C10 H8B 2.5592 no .
C10 H8B 2.5592 no 7_555
C11 H8B 2.5179 no .
C11 H8B 2.5179 no 7_555
C11 H14 3.5196 no 2_655
C12 H1 2.9935 no .
C12 H8A 2.5973 no .
C12 H8B 3.2384 no .
C13 H1 3.2283 no .
C13 H8A 2.5913 no .
C13 H14 2.6209 no .
C14 H11B 3.4103 no 4_565
C14 H13A 3.1922 no .
C14 H13A 3.1922 no 7_555
C14 H13B 3.0011 no .
C14 H13B 3.0011 no 7_555
C14 H13C 2.5457 no .
C14 H13C 2.5457 no 7_555
H1 H8A 3.2751 no .
H1 H8B 3.5808 no .
H1 H11B 3.5889 no .
H1 H13A 2.6278 no .
H4 H5 2.3228 no .
H4 H13A 3.5725 no 2_655
H5 H6 2.2857 no .
H6 H7 2.3025 no .
H7 H8A 3.0826 no .
H7 H8B 2.5418 no .
H7 H11C 3.5791 no 7_555
H8A H11A 3.5350 no .
H8A H11C 3.2875 no 7_555
H8A H13A 2.3908 no .
H8A H13B 2.4531 no .
H8A H13C 3.5500 no .
H8B H11A 2.0962 no .
H8B H11A 2.9341 no 7_555
H8B H11B 2.6141 no .
H8B H11B 3.3096 no 7_555
H8B H11C 3.4426 no .
H8B H11C 1.8752 no 7_555
H11B H13C 3.3333 no 2_655
H11B H14 2.9966 no 2_655
H11C H14 3.3577 no 2_655
H13A H14 3.3943 no .
H13B H14 3.1130 no .
H13C H14 2.3273 no .
Cl1A H1 3.3459 no .
Cl1A H1 2.7666 no 2_655
Cl1A H1 3.3459 no 7_555
Cl1A H1 2.7666 no 8_655
Cl1A H11B 2.9090 no .
Cl1A H11B 2.9090 no 7_555
Cl1B H1 2.9652 no 5_665
Cl1B H1 2.9652 no 6_565
Cl1B H1 2.9652 no 7_555
Cl1B H1 2.9652 no 8_655
Cl2 H4 3.1003 no 4_565
Cl2 H7 2.7271 no 13_555
Cl2 H8A 3.4781 no 13_555
Cl2 H8B 2.7051 no 13_555
Cl2 H11A 3.4524 no 13_555
Cl3 H5 3.1282 no 4_565
Cl3 H7 3.1377 no 13_555
Cl3 H8A 3.3761 no 16_555
Cl3 H8B 3.3233 no 13_555
Cl3 H11A 3.5899 no 11_555
Cl3 H11A 2.9971 no 13_555
Cl3 H11C 3.2802 no 11_555
Cl4 H11A 2.8530 no 11_555
Cl4 H11A 2.8530 no 13_555
Cl4 H11B 3.5486 no 11_555
Cl4 H11B 3.5486 no 13_555
Cl4 H11C 3.2157 no 11_555
Cl4 H11C 3.2157 no 13_555
Cl4 H14 2.8712 no 12_455
O1 H4 2.8321 no .
O1 H4 2.8321 no 2_655
O1 H4 2.8321 no 3_665
O1 H4 2.8321 no 4_565
N2 H6 3.4868 no 13_555
C4 H6 3.1222 no 14_555
C4 H7 3.5889 no 14_555
C5 H6 2.8383 no 14_555
C5 H8A 2.9308 no 13_555
C6 H5 3.1376 no 16_545
C6 H8A 2.9209 no 13_555
C6 H13A 3.5889 no 13_555
C7 H5 3.3910 no 16_545
C7 H7 3.5972 no 13_555
C8 H6 3.4924 no 13_555
C13 H6 3.3823 no 13_555
C13 H13B 3.3061 no 3_565
C14 H11B 3.4103 no 6_565
H1 Cl1A 3.3459 no .
H1 Cl1A 2.7666 no 4_565
H1 Cl1B 2.9652 no 5_665
H4 Cl2 3.1003 no 2_655
H4 O1 2.8321 no .
H4 H6 3.0512 no 14_555
H4 H7 2.9942 no 14_555
H5 Cl3 3.1282 no 2_655
H5 C6 3.1376 no 14_555
H5 C7 3.3910 no 14_555
H5 H6 2.5115 no 14_555
H5 H7 3.0340 no 14_555
H5 H8A 2.7353 no 13_555
H5 H13B 2.9813 no 13_555
H6 N2 3.4868 no 13_555
H6 C4 3.1222 no 16_545
H6 C5 2.8383 no 16_545
H6 C8 3.4924 no 13_555
H6 C13 3.3823 no 13_555
H6 H4 3.0512 no 16_545
H6 H5 2.5115 no 16_545
H6 H8A 2.7132 no 13_555
H6 H13A 2.7920 no 13_555
H6 H13B 3.0872 no 13_555
H7 Cl2 2.7271 no 13_555
H7 Cl3 3.1377 no 13_555
H7 C4 3.5889 no 16_545
H7 C7 3.5972 no 13_555
H7 H4 2.9942 no 16_545
H7 H5 3.0340 no 16_545
H8A Cl2 3.4781 no 13_555
H8A Cl3 3.3761 no 14_455
H8A C5 2.9308 no 13_555
H8A C6 2.9209 no 13_555
H8A H5 2.7353 no 13_555
H8A H6 2.7132 no 13_555
H8B Cl2 2.7051 no 13_555
H8B Cl3 3.3233 no 13_555
H11A Cl2 3.4524 no 13_555
H11A Cl3 3.5899 no 11_554
H11A Cl3 2.9971 no 13_555
H11A Cl4 2.8530 no 11_554
H11B Cl1A 2.9090 no .
H11B Cl4 3.5486 no 11_554
H11C Cl3 3.2802 no 11_554
H11C Cl4 3.2157 no 11_554
H11C H13C 3.3383 no 8_655
H13A C6 3.5889 no 13_555
H13A H6 2.7920 no 13_555
H13B C13 3.3061 no 3_565
H13B H5 2.9813 no 13_555
H13B H6 3.0872 no 13_555
H13B H13B 2.7687 no 3_565
H13B H13C 2.9634 no 3_565
H13C H11C 3.3383 no 6_565
H13C H13B 2.9634 no 3_565
H14 Cl4 2.8712 no 10_554
H14 H11B 2.9966 no 6_565
H14 H11C 3.3577 no 6_565
H14 H14 3.3885 no 3_565

loop_
_geom_torsion_atom_site_label_1
_geom_torsion_atom_site_label_2
_geom_torsion_atom_site_label_3
_geom_torsion_atom_site_label_4
_geom_torsion
_geom_torsion_publ_flag
_geom_torsion_site_symmetry_1
_geom_torsion_site_symmetry_3
_geom_torsion_site_symmetry_4
N1 Cu1 N1 C1 41.2(3) no . 2_655 2_655
N1 Cu1 N1 C3 -135.3(3) no . 2_655 2_655
N1 Cu1 N1 C1 -129.2(3) no 2_655 . .
N1 Cu1 N1 C3 54.4(3) no 2_655 . .
N1 Cu1 N1 C1 -129.2(3) no . 4_565 4_565
N1 Cu1 N1 C3 54.4(3) no . 4_565 4_565
N1 Cu1 N1 C1 41.2(3) no 4_565 . .
N1 Cu1 N1 C3 -135.3(3) no 4_565 . .
N1 Cu1 N1 C1 41.2(3) no 2_655 3_665 3_665
N1 Cu1 N1 C3 -135.3(3) no 2_655 3_665 3_665
N1 Cu1 N1 C1 -129.2(3) no 3_665 2_655 2_655
N1 Cu1 N1 C3 54.4(3) no 3_665 2_655 2_655
N1 Cu1 N1 C1 41.2(3) no 3_665 4_565 4_565
N1 Cu1 N1 C3 -135.3(3) no 3_665 4_565 4_565
N1 Cu1 N1 C1 -129.2(3) no 4_565 3_665 3_665
N1 Cu1 N1 C3 54.4(3) no 4_565 3_665 3_665
Cl2 Cl3 Cl4 Cl3 41(3) no . . 7_556
Cu1 N1 C1 N2 -176.6(3) no . . .
Cu1 N1 C3 C2 176.7(3) no . . .
Cu1 N1 C3 C4 -3.2(7) no . . .
C1 N1 C3 C2 -0.3(5) no . . .
C1 N1 C3 C4 179.9(4) no . . .
C3 N1 C1 N2 0.5(5) no . . .
C1 N2 C2 C3 0.4(5) no . . .
C1 N2 C2 C7 -179.2(4) no . . .
C2 N2 C1 N1 -0.6(5) no . . .
C1 N2 C8 C9 23.3(7) no . . .
C8 N2 C1 N1 172.3(4) no . . .
C2 N2 C8 C9 -165.0(4) no . . .
C8 N2 C2 C3 -172.9(4) no . . .
C8 N2 C2 C7 7.6(7) no . . .
N2 C2 C3 N1 -0.1(5) no . . .
N2 C2 C3 C4 179.8(4) no . . .
N2 C2 C7 C6 -179.5(4) no . . .
C3 C2 C7 C6 1.1(7) no . . .
C7 C2 C3 N1 179.5(4) no . . .
C7 C2 C3 C4 -0.6(7) no . . .
N1 C3 C4 C5 180.0(4) no . . .
C2 C3 C4 C5 0.1(6) no . . .
C3 C4 C5 C6 -0.2(7) no . . .
C4 C5 C6 C7 0.7(8) no . . .
C5 C6 C7 C2 -1.1(8) no . . .
N2 C8 C9 C10 93.6(5) no . . .
N2 C8 C9 C12 -92.6(5) no . . .
C8 C9 C10 C9 170.8(4) no . . 7_555
C8 C9 C10 C11 -11.1(8) no . . .
C8 C9 C12 C13 6.1(7) no . . .
C8 C9 C12 C14 -173.1(4) no . . .
C10 C9 C12 C13 179.6(5) no . . .
C10 C9 C12 C14 0.5(7) no . . .
C12 C9 C10 C9 -3.0(8) no . . 7_555
C12 C9 C10 C11 175.1(5) no . . .
C9 C12 C14 C12 2.0(9) no . . 7_555
C13 C12 C14 C12 -177.1(6) no . . 7_555
